data_4343833
loop_
_publ_author_name
'Do, J.'
'Bontchev, R.'
'Jacobson, A.J.'

_publ_section_title
;
 A hydrothermal investigation of the 1/2V2 O5-H2 C2 O4/H3 P O4/N H4 O H
 system: synthesis and structures of (N H4) V O P O4 * 1.5(H2 O), (N H4)
 (N H4)0.5 V O P O4 * 1.5(H2 O), (N H4)2 [V O (H2 O)3]2 [V O (H2 O)] [V O
 (P O4)2] * 23(H2 O), (N H4)2 [V O (H P O4)]2 (C2 O4) (H2 O)
;
_journal_name_full 'Inorganic Chemistry'
_journal_page_first 3230
_journal_page_last 3237
_journal_volume 39
_journal_year 2000
_chemical_formula_sum 'N O5 P V'
_chemical_name_systematic '(N H4) (V O P O4) (H2 O)1.5'
_space_group_IT_number 139
_symmetry_space_group_name_Hall '-I 4 2'
_symmetry_space_group_name_H-M 'I 4/m m m'
_cell_angle_alpha 90
_cell_angle_beta 90
_cell_angle_gamma 90
_cell_formula_units_Z 4
_cell_length_a 6.316
_cell_length_b 6.316
_cell_length_c 13.54
_cell_volume 540.136
_citation_journal_id_ASTM INOCAJ
_cod_data_source_file Do_INOCAJ_2000_432.cif
_cod_data_source_block N1O5P1V1
_cod_original_cell_volume 540.1357
_cod_original_formula_sum 'N1 O5 P1 V1'
_cod_database_code 4343833

loop_
_symmetry_equiv_pos_as_xyz
x,y,z
-y,x,z
-x,-y,z
y,-x,z
x,-y,-z
y,x,-z
-x,y,-z
-y,-x,-z
-x,-y,-z
y,-x,-z
x,y,-z
-y,x,-z
-x,y,z
-y,-x,z
x,-y,z
y,x,z
x+1/2,y+1/2,z+1/2
-y+1/2,x+1/2,z+1/2
-x+1/2,-y+1/2,z+1/2
y+1/2,-x+1/2,z+1/2
x+1/2,-y+1/2,-z+1/2
y+1/2,x+1/2,-z+1/2
-x+1/2,y+1/2,-z+1/2
-y+1/2,-x+1/2,-z+1/2
-x+1/2,-y+1/2,-z+1/2
y+1/2,-x+1/2,-z+1/2
x+1/2,y+1/2,-z+1/2
-y+1/2,x+1/2,-z+1/2
-x+1/2,y+1/2,z+1/2
-y+1/2,-x+1/2,z+1/2
x+1/2,-y+1/2,z+1/2
y+1/2,x+1/2,z+1/2

loop_
_atom_site_label
_atom_site_type_symbol
_atom_site_fract_x
_atom_site_fract_y
_atom_site_fract_z
_atom_site_occupancy
_atom_site_U_iso_or_equiv
P1 P+5 0.5 0 0.25 1 0.0
O2 O-2 0.3042 0 0.31832 1 0.0
N1 N-3 0.3577 -0.2132 0.5 0.25 0.0
V1 V+4 0 0 0.27724 1 0.0
O1 O-2 0 0 0.1607 1 0.0
